data_2207616
loop_
_publ_author_name
'Deng, Zhao-Peng'
'Gao, Shan'
'Huo, Li-Hua'
'Zhao, Jing-Gui'

_publ_section_title
;Diaquabis(4,4'-bipyridine-\k<i>N</i>)bis(4-carboxyphenoxyacetato-\k<i>O</i>)cobalt(II)
 tetrahydrate
;
_journal_coeditor_code NG6234
_journal_issue 12
_journal_name_full 'Acta Crystallographica Section E'
_journal_page_first m2550
_journal_page_last m2552
_journal_paper_doi 10.1107/S1600536805036172
_journal_volume 61
_journal_year 2005
_chemical_formula_iupac '[Co (C9 H7 O5)2 (C10 H8 N2)2 (H2 O)2 ], 4H2 O'
_chemical_formula_moiety 'C38 H34 Co N4 O12, 4H2 O'
_chemical_formula_sum 'C38 H42 Co N4 O16'
_chemical_formula_weight 869.69
_chemical_name_systematic
;
Diaquabis(4,4'-bipyridine-\kN)bis(4-carboxyphenoxyacetato-\kO)cobalt(II)
tetrahydrate
;
_space_group_IT_number 2
_symmetry_cell_setting triclinic
_symmetry_space_group_name_Hall '-P 1'
_symmetry_space_group_name_H-M 'P -1'
_atom_sites_solution_hydrogens geom
_atom_sites_solution_primary direct
_atom_sites_solution_secondary difmap
_cell_angle_alpha 103.89(3)
_cell_angle_beta 108.77(3)
_cell_angle_gamma 103.69(3)
_cell_formula_units_Z 2
_cell_length_a 10.807(2)
_cell_length_b 12.614(3)
_cell_length_c 16.055(3)
_cell_measurement_reflns_used 13808
_cell_measurement_temperature 295(2)
_cell_measurement_theta_max 27.45
_cell_measurement_theta_min 3.16
_cell_volume 1890.7(10)
_computing_cell_refinement RAPID-AUTO
_computing_data_collection 'RAPID-AUTO (Rigaku, 1998)'
_computing_data_reduction 'CrystalStructure (Rigaku/MSC, 2002)'
_computing_molecular_graphics 'ORTEPII (Johnson, 1976)'
_computing_publication_material SHELXL97
_computing_structure_refinement 'SHELXL97 (Sheldrick, 1997)'
_computing_structure_solution 'SHELXS97 (Sheldrick, 1997)'
_diffrn_ambient_temperature 295(2)
_diffrn_detector_area_resol_mean 10.000
_diffrn_measured_fraction_theta_full 0.988
_diffrn_measured_fraction_theta_max 0.988
_diffrn_measurement_device_type 'Rigaku R-AXIS RAPID'
_diffrn_measurement_method \w
_diffrn_radiation_monochromator graphite
_diffrn_radiation_source 'fine-focus sealed tube'
_diffrn_radiation_type MoK\a
_diffrn_radiation_wavelength 0.71073
_diffrn_reflns_av_R_equivalents 0.0257
_diffrn_reflns_av_sigmaI/netI 0.0376
_diffrn_reflns_limit_h_max 14
_diffrn_reflns_limit_h_min -13
_diffrn_reflns_limit_k_max 16
_diffrn_reflns_limit_k_min -14
_diffrn_reflns_limit_l_max 20
_diffrn_reflns_limit_l_min -20
_diffrn_reflns_number 18606
_diffrn_reflns_theta_full 27.47
_diffrn_reflns_theta_max 27.47
_diffrn_reflns_theta_min 3.16
_diffrn_standards_decay_% 0
_diffrn_standards_interval_count 0
_diffrn_standards_interval_time 0
_diffrn_standards_number 0
_exptl_absorpt_coefficient_mu 0.536
_exptl_absorpt_correction_T_max 0.895
_exptl_absorpt_correction_T_min 0.830
_exptl_absorpt_correction_type multi-scan
_exptl_absorpt_process_details '(ABSCOR; Higashi, 1995)'
_exptl_crystal_colour pink
_exptl_crystal_density_diffrn 1.528
_exptl_crystal_density_method 'not measured'
_exptl_crystal_description prism
_exptl_crystal_F_000 906
_exptl_crystal_size_max 0.36
_exptl_crystal_size_mid 0.26
_exptl_crystal_size_min 0.21
_refine_diff_density_max 0.583
_refine_diff_density_min -0.272
_refine_ls_extinction_method none
_refine_ls_goodness_of_fit_ref 1.025
_refine_ls_hydrogen_treatment mixed
_refine_ls_matrix_type full
_refine_ls_number_parameters 571
_refine_ls_number_reflns 8539
_refine_ls_number_restraints 20
_refine_ls_restrained_S_all 1.025
_refine_ls_R_factor_all 0.0667
_refine_ls_R_factor_gt 0.0422
_refine_ls_shift/su_max 0.001
_refine_ls_shift/su_mean 0.000
_refine_ls_structure_factor_coef Fsqd
_refine_ls_weighting_details 'calc w = 1/[\s^2^(Fo^2^)+(0.0687P)^2^+0.0415P] where P = (Fo^2^+2Fc^2^)/3'
_refine_ls_weighting_scheme calc
_refine_ls_wR_factor_gt 0.1102
_refine_ls_wR_factor_ref 0.1205
_reflns_number_gt 5898
_reflns_number_total 8539
_reflns_threshold_expression I>2\s(I)
_cod_data_source_file ng6234.cif
_cod_data_source_block I
_cod_database_code 2207616
_cod_database_fobs_code 2207616

loop_
_symmetry_equiv_pos_as_xyz
'x, y, z'
'-x, -y, -z'

loop_
_atom_site_label
_atom_site_fract_x
_atom_site_fract_y
_atom_site_fract_z
_atom_site_U_iso_or_equiv
_atom_site_adp_type
_atom_site_calc_flag
_atom_site_refinement_flags
_atom_site_occupancy
_atom_site_type_symbol
Co1 0.0000 0.5000 0.0000 0.03434(12) Uani d S 1 Co
Co2 0.5000 0.5000 0.5000 0.02845(11) Uani d S 1 Co
O1w -0.16129(19) 0.49029(15) -0.11920(11) 0.0485(4) Uani d D 1 O
O2w 0.66883(16) 0.50357(11) 0.62040(10) 0.0335(3) Uani d D 1 O
O3w -0.06148(19) 0.53217(16) -0.38237(12) 0.0560(5) Uani d D 1 O
O4w 0.1161(2) -0.35286(14) 0.54785(14) 0.0556(5) Uani d D 1 O
O5w 0.5537(2) 0.42027(17) 0.85009(13) 0.0643(5) Uani d D 1 O
O6w 0.3598(3) 1.40440(17) -0.01638(16) 0.0681(6) Uani d D 1 O
O1 0.13775(18) 0.50999(13) -0.06673(11) 0.0453(4) Uani d . 1 O
O2 0.03514(19) 0.56041(15) -0.18875(11) 0.0486(4) Uani d . 1 O
O3 0.2889(2) 0.66067(13) -0.19266(12) 0.0499(4) Uani d . 1 O
O4 0.4586(2) 1.19570(15) -0.13529(15) 0.0619(5) Uani d . 1 O
O5 0.3427(2) 1.18773(15) -0.04336(14) 0.0614(5) Uani d D 1 O
O6 0.44795(19) 0.45236(17) 0.68926(13) 0.0566(5) Uani d . 1 O
O7 0.35230(16) 0.47742(12) 0.55357(11) 0.0386(3) Uani d . 1 O
O8 0.18815(19) 0.38308(13) 0.69630(12) 0.0479(4) Uani d . 1 O
O9 0.0218(2) -0.15034(15) 0.65095(14) 0.0586(5) Uani d . 1 O
O10 0.1493(2) -0.13939(15) 0.56639(14) 0.0549(5) Uani d D 1 O
N1 -0.0589(2) 0.31182(14) -0.04606(12) 0.0381(4) Uani d . 1 N
N2 -0.2361(3) -0.30099(17) -0.21871(15) 0.0551(6) Uani d . 1 N
N3 0.55250(18) 0.68671(13) 0.55753(12) 0.0308(4) Uani d . 1 N
N4 0.6729(2) 1.29275(15) 0.65978(15) 0.0516(5) Uani d . 1 N
C1 0.1376(2) 0.55493(16) -0.12974(15) 0.0356(5) Uani d . 1 C
C2 0.2823(3) 0.60309(19) -0.12679(17) 0.0447(6) Uani d . 1 C
C3 0.3074(2) 0.77627(18) -0.16694(15) 0.0382(5) Uani d . 1 C
C4 0.2881(3) 0.8382(2) -0.09141(16) 0.0487(6) Uani d . 1 C
C5 0.3140(3) 0.9562(2) -0.07069(16) 0.0466(6) Uani d . 1 C
C6 0.3604(2) 1.01417(19) -0.12375(16) 0.0402(5) Uani d . 1 C
C7 0.3770(2) 0.9501(2) -0.20041(16) 0.0427(5) Uani d . 1 C
C8 0.3493(2) 0.8323(2) -0.22266(16) 0.0421(5) Uani d . 1 C
C9 0.3927(2) 1.1410(2) -0.10152(17) 0.0439(5) Uani d . 1 C
C10 -0.1903(2) 0.24096(17) -0.09489(15) 0.0395(5) Uani d . 1 C
C11 -0.2287(2) 0.12089(17) -0.12732(15) 0.0384(5) Uani d . 1 C
C12 -0.1280(2) 0.06942(17) -0.10990(14) 0.0348(5) Uani d . 1 C
C13 0.0085(3) 0.14288(19) -0.05944(17) 0.0443(5) Uani d . 1 C
C14 0.0378(3) 0.26148(19) -0.02879(17) 0.0462(6) Uani d . 1 C
C15 -0.1638(2) -0.05917(17) -0.14488(14) 0.0355(5) Uani d . 1 C
C16 -0.2932(3) -0.13382(19) -0.16107(16) 0.0441(5) Uani d . 1 C
C17 -0.3241(3) -0.2521(2) -0.19744(18) 0.0520(6) Uani d . 1 C
C18 -0.1115(3) -0.2292(2) -0.20054(18) 0.0514(6) Uani d . 1 C
C19 -0.0711(3) -0.10968(19) -0.16430(16) 0.0429(5) Uani d . 1 C
C20 0.3503(2) 0.45619(16) 0.62654(15) 0.0338(5) Uani d . 1 C
C21 0.2081(3) 0.4350(2) 0.62920(17) 0.0437(5) Uani d . 1 C
C22 0.1689(2) 0.26746(19) 0.67446(15) 0.0381(5) Uani d . 1 C
C23 0.1877(3) 0.20252(19) 0.60001(16) 0.0434(5) Uani d . 1 C
C24 0.1649(2) 0.08600(19) 0.58367(16) 0.0423(5) Uani d . 1 C
C25 0.1213(2) 0.03183(19) 0.64000(15) 0.0388(5) Uani d . 1 C
C26 0.1025(2) 0.0985(2) 0.71468(16) 0.0424(5) Uani d . 1 C
C27 0.1274(3) 0.2157(2) 0.73275(16) 0.0434(5) Uani d . 1 C
C28 0.0920(2) -0.0947(2) 0.62045(17) 0.0435(5) Uani d . 1 C
C29 0.6794(2) 0.76193(16) 0.58282(14) 0.0317(4) Uani d . 1 C
C30 0.7096(2) 0.88087(16) 0.60799(14) 0.0314(4) Uani d . 1 C
C31 0.6044(2) 0.92751(16) 0.60640(13) 0.0282(4) Uani d . 1 C
C32 0.4740(2) 0.84957(16) 0.58329(15) 0.0337(4) Uani d . 1 C
C33 0.4527(2) 0.73223(17) 0.56001(15) 0.0357(5) Uani d . 1 C
C34 0.6291(2) 1.05409(15) 0.62684(13) 0.0304(4) Uani d . 1 C
C35 0.7522(3) 1.13013(18) 0.63434(18) 0.0464(6) Uani d . 1 C
C36 0.7686(3) 1.24639(19) 0.6511(2) 0.0551(7) Uani d . 1 C
C37 0.5561(3) 1.22021(19) 0.65378(17) 0.0457(6) Uani d . 1 C
C38 0.5305(3) 1.10262(17) 0.63724(15) 0.0385(5) Uani d . 1 C
H1w1 -0.137(2) 0.496(2) -0.1634(14) 0.073 Uiso d D 1 H
H1w2 -0.2495(11) 0.467(2) -0.1390(17) 0.073 Uiso d D 1 H
H2w1 0.658(3) 0.4410(11) 0.6322(15) 0.050 Uiso d D 1 H
H2w2 0.679(3) 0.5571(12) 0.6685(12) 0.050 Uiso d D 1 H
H2A 0.3428 0.6574 -0.0642 0.054 Uiso calc R 1 H
H2B 0.3177 0.5397 -0.1385 0.054 Uiso calc R 1 H
H3w1 -0.1360 0.5412 -0.3803 0.084 Uiso d RD 1 H
H3w2 -0.0194 0.5196 -0.3330 0.084 Uiso d RD 1 H
H4w1 0.104(3) -0.4078(18) 0.4983(14) 0.083 Uiso d D 1 H
H4w2 0.058(3) -0.384(2) 0.5701(19) 0.083 Uiso d D 1 H
H4 0.2579 0.8006 -0.0546 0.058 Uiso calc R 1 H
H5w1 0.493(3) 0.364(2) 0.852(2) 0.096 Uiso d D 1 H
H5w2 0.513(3) 0.436(3) 0.8014(15) 0.096 Uiso d D 1 H
H5 0.2999 0.9973 -0.0202 0.056 Uiso calc R 1 H
H6w1 0.410(3) 1.449(2) 0.0396(10) 0.102 Uiso d D 1 H
H6w2 0.290(2) 1.423(3) -0.039(2) 0.102 Uiso d D 1 H
H7 0.4073 0.9875 -0.2372 0.051 Uiso calc R 1 H
H8 0.3587 0.7903 -0.2750 0.051 Uiso calc R 1 H
H9 0.133(4) -0.2110(11) 0.560(2) 0.082 Uiso d D 1 H
H10 -0.2597 0.2737 -0.1079 0.047 Uiso calc R 1 H
H11 -0.3220 0.0751 -0.1607 0.046 Uiso calc R 1 H
H12 0.356(4) 1.2597(12) -0.036(2) 0.092 Uiso d D 1 H
H13 0.0802 0.1125 -0.0462 0.053 Uiso calc R 1 H
H14 0.1301 0.3091 0.0059 0.055 Uiso calc R 1 H
H16 -0.3583 -0.1042 -0.1475 0.053 Uiso calc R 1 H
H17 -0.4111 -0.3006 -0.2078 0.062 Uiso calc R 1 H
H18 -0.0475 -0.2614 -0.2130 0.062 Uiso calc R 1 H
H19 0.0176 -0.0635 -0.1531 0.051 Uiso calc R 1 H
H21A 0.1924 0.5087 0.6430 0.052 Uiso calc R 1 H
H21B 0.1386 0.3851 0.5675 0.052 Uiso calc R 1 H
H23 0.2155 0.2374 0.5611 0.052 Uiso calc R 1 H
H24 0.1790 0.0428 0.5340 0.051 Uiso calc R 1 H
H26 0.0727 0.0634 0.7529 0.051 Uiso calc R 1 H
H27 0.1165 0.2598 0.7836 0.052 Uiso calc R 1 H
H29 0.7510 0.7328 0.5835 0.038 Uiso calc R 1 H
H30 0.8000 0.9297 0.6259 0.038 Uiso calc R 1 H
H32 0.4010 0.8764 0.5835 0.040 Uiso calc R 1 H
H33 0.3645 0.6819 0.5452 0.043 Uiso calc R 1 H
H35 0.8227 1.1029 0.6281 0.056 Uiso calc R 1 H
H36 0.8522 1.2956 0.6568 0.066 Uiso calc R 1 H
H37 0.4879 1.2502 0.6611 0.055 Uiso calc R 1 H
H38 0.4465 1.0560 0.6331 0.046 Uiso calc R 1 H

loop_
_atom_site_aniso_label
_atom_site_aniso_U_11
_atom_site_aniso_U_22
_atom_site_aniso_U_33
_atom_site_aniso_U_12
_atom_site_aniso_U_13
_atom_site_aniso_U_23
Co1 0.0370(3) 0.0290(2) 0.0318(2) 0.00470(17) 0.01081(18) 0.01228(17)
Co2 0.0316(2) 0.02194(18) 0.0364(2) 0.01110(15) 0.01659(17) 0.01188(16)
O1w 0.0450(10) 0.0541(9) 0.0367(8) 0.0074(8) 0.0084(8) 0.0195(8)
O2w 0.0419(9) 0.0233(6) 0.0372(8) 0.0121(6) 0.0164(7) 0.0119(6)
O3w 0.0498(11) 0.0785(12) 0.0542(10) 0.0302(10) 0.0293(9) 0.0278(10)
O4w 0.0593(13) 0.0452(9) 0.0652(12) 0.0185(9) 0.0298(10) 0.0164(9)
O5w 0.0728(15) 0.0602(11) 0.0521(11) 0.0161(10) 0.0155(10) 0.0258(10)
O6w 0.0698(16) 0.0524(11) 0.0727(14) 0.0170(10) 0.0217(11) 0.0189(10)
O1 0.0492(11) 0.0477(9) 0.0462(9) 0.0160(8) 0.0210(8) 0.0263(8)
O2 0.0501(11) 0.0596(10) 0.0470(9) 0.0250(9) 0.0209(8) 0.0288(8)
O3 0.0700(13) 0.0378(8) 0.0516(9) 0.0154(8) 0.0363(9) 0.0185(8)
O4 0.0586(13) 0.0505(10) 0.0861(14) 0.0147(9) 0.0349(11) 0.0351(10)
O5 0.0753(14) 0.0424(9) 0.0705(12) 0.0174(10) 0.0379(11) 0.0168(10)
O6 0.0436(11) 0.0796(12) 0.0557(10) 0.0205(9) 0.0198(9) 0.0392(10)
O7 0.0438(10) 0.0405(8) 0.0460(8) 0.0194(7) 0.0268(8) 0.0223(7)
O8 0.0650(12) 0.0415(8) 0.0541(9) 0.0185(8) 0.0409(9) 0.0215(8)
O9 0.0522(12) 0.0494(10) 0.0868(13) 0.0134(9) 0.0411(11) 0.0302(10)
O10 0.0544(12) 0.0479(10) 0.0693(12) 0.0179(9) 0.0334(10) 0.0198(10)
N1 0.0393(11) 0.0323(9) 0.0389(9) 0.0070(8) 0.0134(8) 0.0138(8)
N2 0.0610(15) 0.0371(10) 0.0569(13) 0.0163(10) 0.0173(11) 0.0079(10)
N3 0.0339(10) 0.0244(8) 0.0377(9) 0.0127(7) 0.0162(8) 0.0113(7)
N4 0.0590(15) 0.0290(9) 0.0610(13) 0.0184(10) 0.0178(11) 0.0112(9)
C1 0.0471(14) 0.0251(9) 0.0366(11) 0.0138(9) 0.0185(10) 0.0103(9)
C2 0.0503(15) 0.0400(12) 0.0515(13) 0.0156(11) 0.0251(12) 0.0222(11)
C3 0.0388(13) 0.0390(11) 0.0405(11) 0.0118(10) 0.0192(10) 0.0170(10)
C4 0.0640(18) 0.0463(13) 0.0442(12) 0.0137(12) 0.0316(13) 0.0212(11)
C5 0.0529(16) 0.0432(12) 0.0414(12) 0.0096(11) 0.0234(12) 0.0114(11)
C6 0.0313(12) 0.0428(12) 0.0437(12) 0.0081(10) 0.0118(10) 0.0189(10)
C7 0.0421(14) 0.0510(13) 0.0444(12) 0.0147(11) 0.0210(11) 0.0286(11)
C8 0.0432(14) 0.0491(13) 0.0399(12) 0.0149(11) 0.0215(11) 0.0193(11)
C9 0.0347(13) 0.0422(12) 0.0495(13) 0.0095(10) 0.0110(11) 0.0183(11)
C10 0.0360(13) 0.0336(10) 0.0455(12) 0.0108(9) 0.0122(10) 0.0146(10)
C11 0.0324(12) 0.0331(10) 0.0416(11) 0.0064(9) 0.0095(10) 0.0110(9)
C12 0.0403(13) 0.0325(10) 0.0292(10) 0.0092(9) 0.0135(9) 0.0102(9)
C13 0.0380(14) 0.0386(11) 0.0512(13) 0.0131(10) 0.0135(11) 0.0129(11)
C14 0.0355(14) 0.0362(11) 0.0523(14) 0.0033(10) 0.0103(11) 0.0094(11)
C15 0.0417(13) 0.0333(10) 0.0301(10) 0.0114(9) 0.0131(9) 0.0120(9)
C16 0.0441(15) 0.0366(11) 0.0469(13) 0.0104(10) 0.0195(11) 0.0079(10)
C17 0.0491(16) 0.0360(12) 0.0566(15) 0.0047(11) 0.0166(13) 0.0077(11)
C18 0.0581(18) 0.0458(13) 0.0535(14) 0.0262(12) 0.0219(13) 0.0151(12)
C19 0.0449(14) 0.0405(11) 0.0473(13) 0.0167(10) 0.0205(11) 0.0172(11)
C20 0.0398(13) 0.0260(9) 0.0415(11) 0.0119(9) 0.0211(10) 0.0143(9)
C21 0.0492(15) 0.0440(12) 0.0540(13) 0.0219(11) 0.0304(12) 0.0249(11)
C22 0.0327(12) 0.0454(12) 0.0385(11) 0.0109(10) 0.0170(10) 0.0170(10)
C23 0.0461(15) 0.0452(12) 0.0438(12) 0.0100(11) 0.0255(11) 0.0187(11)
C24 0.0411(14) 0.0440(12) 0.0405(11) 0.0092(10) 0.0201(11) 0.0127(10)
C25 0.0264(11) 0.0458(12) 0.0415(12) 0.0085(9) 0.0109(9) 0.0180(10)
C26 0.0394(13) 0.0527(13) 0.0419(12) 0.0137(11) 0.0201(10) 0.0244(11)
C27 0.0441(14) 0.0505(13) 0.0409(12) 0.0134(11) 0.0244(11) 0.0174(11)
C28 0.0295(12) 0.0488(13) 0.0496(13) 0.0093(10) 0.0138(11) 0.0191(11)
C29 0.0331(12) 0.0283(9) 0.0386(11) 0.0154(8) 0.0164(9) 0.0123(9)
C30 0.0302(11) 0.0266(9) 0.0383(10) 0.0102(8) 0.0142(9) 0.0112(9)
C31 0.0329(11) 0.0253(9) 0.0284(9) 0.0123(8) 0.0128(8) 0.0095(8)
C32 0.0302(11) 0.0302(10) 0.0445(11) 0.0146(8) 0.0173(10) 0.0116(9)
C33 0.0316(12) 0.0282(10) 0.0488(12) 0.0104(9) 0.0191(10) 0.0116(9)
C34 0.0376(12) 0.0232(9) 0.0304(10) 0.0126(8) 0.0126(9) 0.0083(8)
C35 0.0391(14) 0.0313(11) 0.0712(16) 0.0148(10) 0.0229(13) 0.0177(11)
C36 0.0448(15) 0.0285(11) 0.0842(19) 0.0098(10) 0.0202(14) 0.0165(12)
C37 0.0563(16) 0.0341(11) 0.0536(14) 0.0258(11) 0.0251(12) 0.0125(11)
C38 0.0476(14) 0.0317(10) 0.0466(12) 0.0206(10) 0.0256(11) 0.0150(10)

loop_
_atom_type_symbol
_atom_type_description
_atom_type_scat_dispersion_real
_atom_type_scat_dispersion_imag
_atom_type_scat_source
C C 0.0033 0.0016 'International Tables Vol C Tables 4.2.6.8 and 6.1.1.4'
H H 0.0000 0.0000 'International Tables Vol C Tables 4.2.6.8 and 6.1.1.4'
N N 0.0061 0.0033 'International Tables Vol C Tables 4.2.6.8 and 6.1.1.4'
O O 0.0106 0.0060 'International Tables Vol C Tables 4.2.6.8 and 6.1.1.4'
Co Co 0.3494 0.9721 'International Tables Vol C Tables 4.2.6.8 and 6.1.1.4'

loop_
_geom_angle_atom_site_label_1
_geom_angle_atom_site_label_2
_geom_angle_atom_site_label_3
_geom_angle_site_symmetry_1
_geom_angle_site_symmetry_3
_geom_angle
_geom_angle_publ_flag
O1w Co1 O1w . 2_565 180.0 yes
O1w Co1 O1 . . 91.61(7) yes
O1w Co1 O1 . 2_565 88.39(7) yes
O1w Co1 N1 . . 91.27(8) yes
O1w Co1 N1 . 2_565 88.73(8) yes
O1 Co1 O1 . 2_565 180.0 yes
O1 Co1 N1 . 2_565 89.34(7) yes
O1 Co1 N1 . . 90.66(7) yes
N1 Co1 N1 2_565 . 180.0 yes
O2w Co2 O2w 2_666 . 180.0 yes
O7 Co2 O2w . . 96.64(6) yes
O7 Co2 O2w . 2_666 83.36(6) yes
O7 Co2 O7 2_666 . 180.0 yes
O7 Co2 N3 . . 89.48(7) yes
O7 Co2 N3 . 2_666 90.52(7) yes
N3 Co2 O2w . . 91.14(7) yes
N3 Co2 O2w . 2_666 88.86(7) yes
N3 Co2 N3 . 2_666 180.0 yes
Co1 O1w H1w1 . . 113.9(18) no
Co1 O1w H1w2 . . 134.5(17) no
Co2 O2w H2w1 . . 115.1(17) no
Co2 O2w H2w2 . . 108.5(17) no
O1w Co1 N1 2_565 . 88.73(8) no
O1w Co1 N1 2_565 2_565 91.27(8) no
O1w Co1 O1 2_565 . 88.39(7) no
O1w Co1 O1 2_565 2_565 91.61(7) no
O7 Co2 N3 2_666 2_666 89.48(7) no
O7 Co2 N3 2_666 . 90.52(7) no
O7 Co2 O2w 2_666 . 83.36(6) no
O7 Co2 O2w 2_666 2_666 96.64(6) no
O1 C1 C2 . . 112.4(2) no
O1 Co1 N1 2_565 . 89.34(7) no
O1 Co1 N1 2_565 2_565 90.66(7) no
O2 C1 C2 . . 121.18(19) no
O2 C1 O1 . . 126.5(2) no
O3 C2 C1 . . 114.5(2) no
O3 C2 H2A . . 108.6 no
O3 C2 H2B . . 108.6 no
O3 C3 C4 . . 125.05(19) no
O3 C3 C8 . . 115.14(19) no
O4 C9 C6 . . 122.3(2) no
O4 C9 O5 . . 123.6(2) no
O5 C9 C6 . . 114.1(2) no
O6 C20 C21 . . 121.59(19) no
O6 C20 O7 . . 126.6(2) no
O7 C20 C21 . . 111.8(2) no
O8 C21 C20 . . 114.9(2) no
O8 C21 H21A . . 108.6 no
O8 C21 H21B . . 108.6 no
O8 C22 C23 . . 124.18(18) no
O8 C22 C27 . . 115.5(2) no
O9 C28 C25 . . 123.0(2) no
O9 C28 O10 . . 123.9(2) no
O10 C28 C25 . . 113.14(19) no
N1 C10 C11 . . 123.3(2) no
N1 C10 H10 . . 118.3 no
N1 C14 C13 . . 123.8(2) no
N1 C14 H14 . . 118.1 no
N2 C17 C16 . . 123.7(2) no
N2 C17 H17 . . 118.1 no
N2 C18 C19 . . 123.9(2) no
N2 C18 H18 . . 118.0 no
N3 C29 C30 . . 123.37(19) no
N3 C29 H29 . . 118.3 no
N3 C33 C32 . . 123.6(2) no
N3 C33 H33 . . 118.2 no
N3 Co2 O2w 2_666 . 88.86(7) no
N3 Co2 O2w 2_666 2_666 91.14(7) no
N4 C36 C35 . . 124.5(2) no
N4 C36 H36 . . 117.8 no
N4 C37 C38 . . 123.6(2) no
N4 C37 H37 . . 118.2 no
C1 C2 H2A . . 108.6 no
C1 C2 H2B . . 108.6 no
C1 O1 Co1 . . 127.28(15) no
C3 C4 C5 . . 119.7(2) no
C3 C4 H4 . . 120.1 no
C3 C8 H8 . . 120.1 no
C3 O3 C2 . . 118.65(17) no
C4 C3 C8 . . 119.8(2) no
C4 C5 C6 . . 121.2(2) no
C4 C5 H5 . . 119.4 no
C5 C4 H4 . . 120.1 no
C5 C6 C7 . . 118.3(2) no
C5 C6 C9 . . 122.3(2) no
C6 C5 H5 . . 119.4 no
C6 C7 H7 . . 119.5 no
C7 C6 C9 . . 119.44(19) no
C7 C8 C3 . . 119.9(2) no
C7 C8 H8 . . 120.1 no
C8 C7 C6 . . 121.08(19) no
C8 C7 H7 . . 119.5 no
C9 O5 H12 . . 112(2) no
C10 C11 H11 . . 120.1 no
C10 N1 C14 . . 116.53(19) no
C10 N1 Co1 . . 122.80(15) no
C11 C10 H10 . . 118.3 no
C11 C12 C13 . . 116.9(2) no
C11 C12 C15 . . 121.8(2) no
C12 C11 C10 . . 119.8(2) no
C12 C11 H11 . . 120.1 no
C12 C13 H13 . . 120.2 no
C13 C12 C15 . . 121.3(2) no
C13 C14 H14 . . 118.1 no
C14 C13 C12 . . 119.6(2) no
C14 C13 H13 . . 120.2 no
C14 N1 Co1 . . 120.63(15) no
C15 C16 H16 . . 120.3 no
C15 C19 H19 . . 120.3 no
C16 C15 C12 . . 121.3(2) no
C16 C17 H17 . . 118.1 no
C17 C16 C15 . . 119.3(2) no
C17 C16 H16 . . 120.3 no
C18 C19 C15 . . 119.5(2) no
C18 C19 H19 . . 120.3 no
C18 N2 C17 . . 116.5(2) no
C19 C15 C12 . . 121.7(2) no
C19 C15 C16 . . 117.0(2) no
C19 C18 H18 . . 118.0 no
C20 C21 H21A . . 108.6 no
C20 C21 H21B . . 108.6 no
C20 O7 Co2 . . 132.88(15) no
C22 C23 H23 . . 120.2 no
C22 C27 H27 . . 120.3 no
C22 O8 C21 . . 116.93(17) no
C23 C22 C27 . . 120.3(2) no
C23 C24 C25 . . 121.1(2) no
C23 C24 H24 . . 119.4 no
C24 C23 C22 . . 119.7(2) no
C24 C23 H23 . . 120.2 no
C24 C25 C26 . . 118.5(2) no
C24 C25 C28 . . 121.2(2) no
C25 C24 H24 . . 119.4 no
C25 C26 H26 . . 119.6 no
C26 C25 C28 . . 120.34(19) no
C26 C27 C22 . . 119.5(2) no
C26 C27 H27 . . 120.3 no
C27 C26 C25 . . 120.90(19) no
C27 C26 H26 . . 119.6 no
C28 O10 H9 . . 109(2) no
C29 C30 C31 . . 119.90(19) no
C29 C30 H30 . . 120.0 no
C29 N3 C33 . . 116.58(17) no
C29 N3 Co2 . . 122.90(13) no
C30 C29 H29 . . 118.3 no
C30 C31 C34 . . 122.17(18) no
C31 C30 H30 . . 120.0 no
C31 C32 H32 . . 120.0 no
C32 C31 C30 . . 116.52(17) no
C32 C31 C34 . . 121.30(18) no
C32 C33 H33 . . 118.2 no
C33 C32 C31 . . 119.96(19) no
C33 C32 H32 . . 120.0 no
C33 N3 Co2 . . 120.17(14) no
C34 C35 H35 . . 120.3 no
C34 C38 C37 . . 120.4(2) no
C34 C38 H38 . . 119.8 no
C35 C34 C31 . . 121.67(19) no
C35 C36 H36 . . 117.8 no
C36 C35 C34 . . 119.4(2) no
C36 C35 H35 . . 120.3 no
C36 N4 C37 . . 115.99(19) no
C37 C38 H38 . . 119.8 no
C38 C34 C31 . . 122.22(19) no
C38 C34 C35 . . 116.09(18) no
C38 C37 H37 . . 118.2 no
H1w1 O1w H1w2 . . 110.0(16) no
H2w1 O2w H2w2 . . 107.9(14) no
H2A C2 H2B . . 107.6 no
H3w1 O3w H3w2 . . 107.7 no
H4w1 O4w H4w2 . . 106(3) no
H5w1 O5w H5w2 . . 107.3(16) no
H6w1 O6w H6w2 . . 111.3(17) no
H21A C21 H21B . . 107.5 no

loop_
_geom_bond_atom_site_label_1
_geom_bond_atom_site_label_2
_geom_bond_site_symmetry_2
_geom_bond_distance
_geom_bond_publ_flag
Co1 O1w . 2.0869(18) yes
Co1 O1 . 2.0934(17) yes
Co1 N1 . 2.1739(18) yes
Co2 O7 . 2.0383(15) yes
Co2 N3 . 2.1698(17) yes
Co2 O2w . 2.1718(17) yes
Co1 O1w 2_565 2.0869(18) no
Co1 O1 2_565 2.0934(17) no
Co1 N1 2_565 2.1739(18) no
Co2 O7 2_666 2.0383(15) no
Co2 N3 2_666 2.1698(17) no
Co2 O2w 2_666 2.1718(17) no
O1w H1w1 . 0.84(2) no
O1w H1w2 . 0.851(10) no
O2w H2w1 . 0.845(9) no
O2w H2w2 . 0.851(19) no
O3w H3w1 . 0.8500 no
O3w H3w2 . 0.8500 no
O4w H4w1 . 0.868(10) no
O4w H4w2 . 0.88(3) no
O5w H5w1 . 0.86(3) no
O5w H5w2 . 0.86(3) no
O6w H6w1 . 0.846(10) no
O6w H6w2 . 0.84(3) no
O1 C1 . 1.273(2) no
O2 C1 . 1.233(3) no
O3 C3 . 1.363(3) no
O3 C2 . 1.430(3) no
O4 C9 . 1.214(3) no
O5 C9 . 1.312(3) no
O5 H12 . 0.857(10) no
O6 C20 . 1.222(3) no
O7 C20 . 1.268(2) no
O8 C22 . 1.363(3) no
O8 C21 . 1.435(3) no
O9 C28 . 1.208(3) no
O10 C28 . 1.316(3) no
O10 H9 . 0.853(10) no
N1 C10 . 1.333(3) no
N1 C14 . 1.335(3) no
N2 C18 . 1.328(3) no
N2 C17 . 1.337(3) no
N3 C29 . 1.336(3) no
N3 C33 . 1.343(3) no
N4 C36 . 1.330(3) no
N4 C37 . 1.332(3) no
C1 C2 . 1.518(3) no
C2 H2A . 0.9700 no
C2 H2B . 0.9700 no
C3 C4 . 1.381(3) no
C3 C8 . 1.385(3) no
C4 C5 . 1.382(3) no
C4 H4 . 0.9300 no
C5 C6 . 1.383(3) no
C5 H5 . 0.9300 no
C6 C7 . 1.391(3) no
C6 C9 . 1.480(3) no
C7 C8 . 1.375(3) no
C7 H7 . 0.9300 no
C8 H8 . 0.9300 no
C10 C11 . 1.386(3) no
C10 H10 . 0.9300 no
C11 C12 . 1.382(3) no
C11 H11 . 0.9300 no
C12 C13 . 1.384(3) no
C12 C15 . 1.491(3) no
C13 C14 . 1.379(3) no
C13 H13 . 0.9300 no
C14 H14 . 0.9300 no
C15 C19 . 1.383(3) no
C15 C16 . 1.392(3) no
C16 C17 . 1.378(3) no
C16 H16 . 0.9300 no
C17 H17 . 0.9300 no
C18 C19 . 1.381(3) no
C18 H18 . 0.9300 no
C19 H19 . 0.9300 no
C20 C21 . 1.512(3) no
C21 H21A . 0.9700 no
C21 H21B . 0.9700 no
C22 C23 . 1.380(3) no
C22 C27 . 1.389(3) no
C23 C24 . 1.375(3) no
C23 H23 . 0.9300 no
C24 C25 . 1.388(3) no
C24 H24 . 0.9300 no
C25 C26 . 1.393(3) no
C25 C28 . 1.484(3) no
C26 C27 . 1.377(3) no
C26 H26 . 0.9300 no
C27 H27 . 0.9300 no
C29 C30 . 1.383(3) no
C29 H29 . 0.9300 no
C30 C31 . 1.395(3) no
C30 H30 . 0.9300 no
C31 C32 . 1.386(3) no
C31 C34 . 1.490(2) no
C32 C33 . 1.379(3) no
C32 H32 . 0.9300 no
C33 H33 . 0.9300 no
C34 C38 . 1.382(3) no
C34 C35 . 1.394(3) no
C35 C36 . 1.382(3) no
C35 H35 . 0.9300 no
C36 H36 . 0.9300 no
C37 C38 . 1.384(3) no
C37 H37 . 0.9300 no
C38 H38 . 0.9300 no

loop_
_geom_hbond_atom_site_label_D
_geom_hbond_atom_site_label_H
_geom_hbond_atom_site_label_A
_geom_hbond_site_symmetry_A
_geom_hbond_distance_DH
_geom_hbond_distance_HA
_geom_hbond_distance_DA
_geom_hbond_angle_DHA
_geom_hbond_publ_flag
O1w H1w1 O2 . 0.84(2) 2.055(16) 2.765(3) 141(2) yes
O1w H1w2 O5w 1_454 0.851(10) 2.005(10) 2.835(3) 165(2) yes
O2w H2w1 N4 1_545 0.845(9) 2.054(11) 2.884(2) 167(2) yes
O2w H2w2 N2 1_666 0.851(19) 1.980(12) 2.801(3) 161(2) yes
O3w H3w1 O2w 1_454 0.85 2.05 2.867(2) 160 yes
O3w H3w2 O2 . 0.85 2.09 2.843(2) 147 yes
O4w H4w1 O3w 2 0.868(10) 1.961(11) 2.828(3) 176(3) yes
O4w H4w2 O3w 1_546 0.88(3) 1.94(3) 2.808(3) 173(3) yes
O5w H5w1 O4 1_546 0.86(3) 2.14(2) 2.869(3) 143(3) yes
O5w H5w2 O6 . 0.86(3) 1.79(3) 2.638(3) 168(4) yes
O6w H6w1 O5w 2_676 0.846(10) 1.97(2) 2.734(3) 150(3) yes
O6w H6w2 O1 1_565 0.84(3) 2.17(3) 2.995(3) 165(3) yes
O5 H12 O6w . 0.857(10) 1.765(12) 2.614(3) 170(4) yes
O10 H9 O4w . 0.853(10) 1.711(11) 2.561(2) 174(3) yes

loop_
_geom_torsion_atom_site_label_1
_geom_torsion_atom_site_label_2
_geom_torsion_atom_site_label_3
_geom_torsion_atom_site_label_4
_geom_torsion_site_symmetry_1
_geom_torsion
_geom_torsion_publ_flag
O1w Co1 O1 C1 . 31.00(18) no
O1w Co1 O1 C1 2_565 -149.00(18) no
N1 Co1 O1 C1 2_565 -57.70(18) no
N1 Co1 O1 C1 . 122.30(18) no
N3 Co2 O7 C20 . -99.70(19) no
N3 Co2 O7 C20 2_666 80.30(19) no
O2w Co2 O7 C20 2_666 171.38(18) no
O2w Co2 O7 C20 . -8.62(18) no
O1w Co1 N1 C10 . -32.98(17) no
O1w Co1 N1 C10 2_565 147.02(17) no
O1 Co1 N1 C10 . -124.60(17) no
O1 Co1 N1 C10 2_565 55.40(17) no
O1w Co1 N1 C14 . 144.77(18) no
O1w Co1 N1 C14 2_565 -35.23(18) no
O1 Co1 N1 C14 . 53.15(18) no
O1 Co1 N1 C14 2_565 -126.85(18) no
O7 Co2 N3 C29 2_666 -28.45(16) no
O7 Co2 N3 C29 . 151.55(16) no
O2w Co2 N3 C29 2_666 -125.08(16) no
O2w Co2 N3 C29 . 54.92(16) no
O7 Co2 N3 C33 2_666 144.50(16) no
O7 Co2 N3 C33 . -35.50(16) no
O2w Co2 N3 C33 2_666 47.87(15) no
O2w Co2 N3 C33 . -132.13(15) no
Co1 O1 C1 O2 . -30.3(3) no
Co1 O1 C1 C2 . 150.31(15) no
C3 O3 C2 C1 . 88.3(3) no
O2 C1 C2 O3 . 4.1(3) no
O1 C1 C2 O3 . -176.50(18) no
C2 O3 C3 C4 . -16.1(4) no
C2 O3 C3 C8 . 163.6(2) no
O3 C3 C4 C5 . 178.2(2) no
C8 C3 C4 C5 . -1.5(4) no
C3 C4 C5 C6 . -0.7(4) no
C4 C5 C6 C7 . 1.7(4) no
C4 C5 C6 C9 . -178.2(2) no
C5 C6 C7 C8 . -0.6(4) no
C9 C6 C7 C8 . 179.4(2) no
C6 C7 C8 C3 . -1.6(4) no
O3 C3 C8 C7 . -177.1(2) no
C4 C3 C8 C7 . 2.6(4) no
C5 C6 C9 O4 . 165.0(2) no
C7 C6 C9 O4 . -14.9(4) no
C5 C6 C9 O5 . -15.6(3) no
C7 C6 C9 O5 . 164.4(2) no
C14 N1 C10 C11 . 0.0(3) no
Co1 N1 C10 C11 . 177.80(16) no
N1 C10 C11 C12 . -0.6(3) no
C10 C11 C12 C13 . 0.3(3) no
C10 C11 C12 C15 . -178.78(18) no
C11 C12 C13 C14 . 0.4(3) no
C15 C12 C13 C14 . 179.5(2) no
C10 N1 C14 C13 . 0.8(3) no
Co1 N1 C14 C13 . -177.04(17) no
C12 C13 C14 N1 . -1.0(4) no
C11 C12 C15 C19 . 151.8(2) no
C13 C12 C15 C19 . -27.3(3) no
C11 C12 C15 C16 . -27.0(3) no
C13 C12 C15 C16 . 153.9(2) no
C19 C15 C16 C17 . -1.8(3) no
C12 C15 C16 C17 . 177.1(2) no
C18 N2 C17 C16 . 1.9(4) no
C15 C16 C17 N2 . 0.0(4) no
C17 N2 C18 C19 . -1.9(4) no
N2 C18 C19 C15 . 0.1(4) no
C16 C15 C19 C18 . 1.7(3) no
C12 C15 C19 C18 . -177.1(2) no
Co2 O7 C20 O6 . 6.0(3) no
Co2 O7 C20 C21 . -174.08(14) no
C22 O8 C21 C20 . -75.4(3) no
O6 C20 C21 O8 . -14.7(3) no
O7 C20 C21 O8 . 165.39(17) no
C21 O8 C22 C23 . 9.9(3) no
C21 O8 C22 C27 . -169.9(2) no
O8 C22 C23 C24 . -179.7(2) no
C27 C22 C23 C24 . 0.1(4) no
C22 C23 C24 C25 . 1.0(4) no
C23 C24 C25 C26 . -0.8(4) no
C23 C24 C25 C28 . 177.9(2) no
C24 C25 C26 C27 . -0.4(4) no
C28 C25 C26 C27 . -179.1(2) no
C25 C26 C27 C22 . 1.4(4) no
O8 C22 C27 C26 . 178.6(2) no
C23 C22 C27 C26 . -1.2(4) no
C24 C25 C28 O9 . -160.5(2) no
C26 C25 C28 O9 . 18.1(4) no
C24 C25 C28 O10 . 19.1(3) no
C26 C25 C28 O10 . -162.3(2) no
C33 N3 C29 C30 . -1.9(3) no
Co2 N3 C29 C30 . 171.29(14) no
N3 C29 C30 C31 . -0.9(3) no
C29 C30 C31 C32 . 3.1(3) no
C29 C30 C31 C34 . -175.99(17) no
C30 C31 C32 C33 . -2.4(3) no
C34 C31 C32 C33 . 176.65(18) no
C29 N3 C33 C32 . 2.6(3) no
Co2 N3 C33 C32 . -170.77(16) no
C31 C32 C33 N3 . -0.4(3) no
C32 C31 C34 C38 . 9.5(3) no
C30 C31 C34 C38 . -171.4(2) no
C32 C31 C34 C35 . -168.9(2) no
C30 C31 C34 C35 . 10.1(3) no
C38 C34 C35 C36 . -0.1(3) no
C31 C34 C35 C36 . 178.4(2) no
C37 N4 C36 C35 . 1.7(4) no
C34 C35 C36 N4 . -0.9(4) no
C36 N4 C37 C38 . -1.6(4) no
C35 C34 C38 C37 . 0.2(3) no
C31 C34 C38 C37 . -178.3(2) no
N4 C37 C38 C34 . 0.7(4) no
